data_4512589
loop_
_publ_author_name
'Bertini, Federica'
'Mellone, Irene'
'Ienco, Andrea'
'Peruzzini, Maurizio'
'Gonsalvi, Luca'

_publ_section_title
;
 Iron(II) Complexes of the Linearrac-Tetraphos-1 Ligand as Efficient
 Homogeneous Catalysts for Sodium Bicarbonate Hydrogenation and Formic
 Acid Dehydrogenation
;
_journal_issue 2
_journal_name_full 'ACS Catalysis'
_journal_page_first 1254
_journal_paper_doi 10.1021/cs501998t
_journal_volume 5
_journal_year 2015
_chemical_compound_source 'synthesis as described'
_chemical_formula_moiety 'C42 H43 Fe P4, C24 H20 B'
_chemical_formula_sum 'C66 H63 B Fe P4'
_chemical_formula_weight 1046.7
_space_group_crystal_system triclinic
_space_group_IT_number 2
_space_group_name_Hall '-P 1'
_space_group_name_H-M_alt 'P -1'
_symmetry_cell_setting triclinic
_symmetry_Int_Tables_number 2
_symmetry_space_group_name_Hall '-P 1'
_symmetry_space_group_name_H-M 'P -1'
_atom_sites_solution_hydrogens mixed
_audit_conform_dict_location ftp://ftp.iucr.org/pub/cif_core.dic
_audit_conform_dict_name cif_core.dic
_audit_conform_dict_version 2.4
_audit_creation_date 2014-06-23
_audit_creation_method 'WinGX routine CIF_UPDATE'
_cell_angle_alpha 92.091(4)
_cell_angle_beta 105.612(4)
_cell_angle_gamma 94.273(4)
_cell_formula_units_Z 2
_cell_length_a 12.4918(6)
_cell_length_b 13.5351(7)
_cell_length_c 19.2058(9)
_cell_measurement_reflns_used 7306
_cell_measurement_temperature 100(2)
_cell_measurement_theta_max 27.198
_cell_measurement_theta_min 4.281
_cell_measurement_wavelength 0.71073
_cell_volume 3113.4(3)
_computing_cell_refinement
;
        CrysAlisPro, Agilent Technologies,
        Version 1.171.36.28 (release 01-02-2013 CrysAlis171 .NET)
        (compiled Feb  1 2013,16:14:44)
;
_computing_data_collection
;
        CrysAlisPro, Agilent Technologies,
        Version 1.171.36.28 (release 01-02-2013 CrysAlis171 .NET)
        (compiled Feb  1 2013,16:14:44)
;
_computing_data_reduction
;
        CrysAlisPro, Agilent Technologies,
        Version 1.171.36.28 (release 01-02-2013 CrysAlis171 .NET)
        (compiled Feb  1 2013,16:14:44)
;
_computing_molecular_graphics 'Ortep-3 for Windows (Farrugia, 1997)'
_computing_publication_material 'WinGX publication routines (Farrugia, 1999)'
_computing_structure_refinement 'SHELXL-2013 (Sheldrick, 2013)'
_computing_structure_solution 'SIR92 (Giacovazzo et al, 1993)'
_diffrn_ambient_temperature 100(2)
_diffrn_detector_area_resol_mean 16.4547
_diffrn_measured_fraction_theta_full 0.992
_diffrn_measured_fraction_theta_max 0.918
_diffrn_measurement_device_type 'Xcalibur, Sapphire3'
_diffrn_measurement_method '\w scans'
_diffrn_orient_matrix_UB_11 0.0170298
_diffrn_orient_matrix_UB_12 0.0364156
_diffrn_orient_matrix_UB_13 0.0292222
_diffrn_orient_matrix_UB_21 -0.0064053
_diffrn_orient_matrix_UB_22 0.0379694
_diffrn_orient_matrix_UB_23 -0.0249232
_diffrn_orient_matrix_UB_31 -0.0563178
_diffrn_orient_matrix_UB_32 0.0018464
_diffrn_orient_matrix_UB_33 0.0006598
_diffrn_radiation_monochromator graphite
_diffrn_radiation_probe x-ray
_diffrn_radiation_type MoK\a
_diffrn_radiation_wavelength 0.71073
_diffrn_reflns_av_R_equivalents 0.0536
_diffrn_reflns_av_unetI/netI 0.0818
_diffrn_reflns_Laue_measured_fraction_full 0.992
_diffrn_reflns_Laue_measured_fraction_max 0.918
_diffrn_reflns_limit_h_max 16
_diffrn_reflns_limit_h_min -15
_diffrn_reflns_limit_k_max 17
_diffrn_reflns_limit_k_min -17
_diffrn_reflns_limit_l_max 24
_diffrn_reflns_limit_l_min -25
_diffrn_reflns_number 32826
_diffrn_reflns_point_group_measured_fraction_full 0.992
_diffrn_reflns_point_group_measured_fraction_max 0.918
_diffrn_reflns_theta_full 25
_diffrn_reflns_theta_max 27.647
_diffrn_reflns_theta_min 4.285
_exptl_absorpt_coefficient_mu 0.381
_exptl_absorpt_correction_T_max 1
_exptl_absorpt_correction_T_min 0.79474
_exptl_absorpt_correction_type multi-scan
_exptl_absorpt_process_details
;
        CrysAlisPro, Agilent Technologies,
        Version 1.171.36.28 (release 01-02-2013 CrysAlis171 .NET)
        (compiled Feb  1 2013,16:14:44)
        Empirical absorption correction using spherical harmonics,
 implemented in SCALE3 ABSPACK scaling algorithm.
;
_exptl_crystal_colour orange
_exptl_crystal_density_diffrn 1.117
_exptl_crystal_density_method 'not measured'
_exptl_crystal_description prism
_exptl_crystal_F_000 1100
_exptl_crystal_size_max 0.2
_exptl_crystal_size_mid 0.18
_exptl_crystal_size_min 0.1
_refine_diff_density_max 0.774
_refine_diff_density_min -0.445
_refine_diff_density_rms 0.09
_refine_ls_extinction_method none
_refine_ls_goodness_of_fit_ref 1.028
_refine_ls_hydrogen_treatment mixed
_refine_ls_matrix_type full
_refine_ls_number_parameters 655
_refine_ls_number_reflns 13325
_refine_ls_number_restraints 0
_refine_ls_restrained_S_all 1.028
_refine_ls_R_factor_all 0.08
_refine_ls_R_factor_gt 0.0551
_refine_ls_shift/su_max 0.017
_refine_ls_shift/su_mean 0
_refine_ls_structure_factor_coef Fsqd
_refine_ls_weighting_details 'w=1/[\s^2^(Fo^2^)+(0.0933P)^2^] where P=(Fo^2^+2Fc^2^)/3'
_refine_ls_weighting_scheme calc
_refine_ls_wR_factor_gt 0.1512
_refine_ls_wR_factor_ref 0.1659
_reflns_number_gt 9632
_reflns_number_total 13325
_reflns_threshold_expression 'I > 2\s(I)'
_cod_data_source_file cs501998t_si_003.cif
_cod_data_source_block strutt3BPh4
_cod_depositor_comments 'Adding full bibliography for 4512586--4512590.cif.'
_cod_database_code 4512589

loop_
_space_group_symop_operation_xyz
'x, y, z'
'-x, -y, -z'

loop_
_atom_site_label
_atom_site_type_symbol
_atom_site_fract_x
_atom_site_fract_y
_atom_site_fract_z
_atom_site_U_iso_or_equiv
_atom_site_adp_type
_atom_site_occupancy
_atom_site_calc_flag
Fe1 Fe 0.34819(3) 0.38452(3) 0.78564(2) 0.01960(11) Uani 1 d
H1H H 0.324(4) 0.441(4) 0.842(3) 0.024 Uiso 0.5 d
H1H' H 0.384(4) 0.297(4) 0.839(3) 0.024 Uiso 0.5 d
P1 P 0.17157(5) 0.32412(5) 0.76427(3) 0.01984(15) Uani 1 d
P2 P 0.28066(6) 0.50658(5) 0.71988(4) 0.02268(16) Uani 1 d
P3 P 0.39372(6) 0.32860(5) 0.68822(3) 0.02303(16) Uani 1 d
P4 P 0.52097(5) 0.45177(5) 0.82495(4) 0.02274(16) Uani 1 d
B1 B 0.1729(2) 0.3484(2) 0.36411(16) 0.0240(6) Uani 1 d
C1 C 0.0891(2) 0.3779(2) 0.68348(14) 0.0272(6) Uani 1 d
H1A H 0.1014 0.346 0.6394 0.033 Uiso 1 calc
H1B H 0.0087 0.3681 0.6806 0.033 Uiso 1 calc
C2 C 0.1271(2) 0.4878(2) 0.68967(16) 0.0306(6) Uani 1 d
H2A H 0.0954 0.5224 0.7248 0.037 Uiso 1 calc
H2B H 0.0997 0.5163 0.6421 0.037 Uiso 1 calc
C3 C 0.3213(2) 0.5034(2) 0.63469(14) 0.0292(6) Uani 1 d
H3A H 0.2672 0.5365 0.5973 0.035 Uiso 1 calc
H3B H 0.3959 0.5393 0.6423 0.035 Uiso 1 calc
C4 C 0.3237(2) 0.3957(2) 0.60961(14) 0.0287(6) Uani 1 d
H4A H 0.3646 0.3924 0.5721 0.034 Uiso 1 calc
H4B H 0.2467 0.3652 0.5884 0.034 Uiso 1 calc
C5 C 0.5437(2) 0.3657(2) 0.69772(15) 0.0317(7) Uani 1 d
H5A H 0.5879 0.3093 0.715 0.038 Uiso 1 calc
H5B H 0.5534 0.381 0.6497 0.038 Uiso 1 calc
C6 C 0.5877(2) 0.4554(2) 0.75008(14) 0.0299(6) Uani 1 d
H6A H 0.5718 0.5169 0.7243 0.036 Uiso 1 calc
H6B H 0.6696 0.4557 0.7698 0.036 Uiso 1 calc
C10 C 0.1339(2) 0.19046(19) 0.75073(14) 0.0233(5) Uani 1 d
C11 C 0.0729(3) 0.1447(2) 0.68455(17) 0.0365(7) Uani 1 d
H11 H 0.0455 0.1839 0.6446 0.044 Uiso 1 calc
C12 C 0.0519(3) 0.0421(3) 0.6765(2) 0.0479(9) Uani 1 d
H12 H 0.0102 0.0112 0.6311 0.057 Uiso 1 calc
C13 C 0.0917(3) -0.0152(2) 0.7347(2) 0.0483(9) Uani 1 d
H13 H 0.079 -0.0855 0.729 0.058 Uiso 1 calc
C14 C 0.1501(3) 0.0300(2) 0.80123(19) 0.0409(8) Uani 1 d
H14 H 0.1758 -0.0093 0.8413 0.049 Uiso 1 calc
C15 C 0.1713(2) 0.1320(2) 0.80972(16) 0.0320(6) Uani 1 d
H15 H 0.2113 0.1625 0.8556 0.038 Uiso 1 calc
C20 C 0.0995(2) 0.35146(19) 0.83371(14) 0.0220(5) Uani 1 d
C21 C -0.0174(2) 0.3396(2) 0.81610(16) 0.0300(6) Uani 1 d
H21 H -0.0593 0.3216 0.7676 0.036 Uiso 1 calc
C22 C -0.0719(2) 0.3539(2) 0.86874(17) 0.0357(7) Uani 1 d
H22 H -0.1511 0.3466 0.8561 0.043 Uiso 1 calc
C24 C -0.0120(2) 0.3790(2) 0.93999(16) 0.0331(7) Uani 1 d
H24 H -0.05 0.3889 0.976 0.04 Uiso 1 calc
C25 C 0.1019(2) 0.3894(2) 0.95804(16) 0.0339(7) Uani 1 d
H25 H 0.1431 0.4058 1.0069 0.041 Uiso 1 calc
C26 C 0.1578(2) 0.3763(2) 0.90535(14) 0.0292(6) Uani 1 d
H26 H 0.237 0.3843 0.9185 0.035 Uiso 1 calc
C30 C 0.3061(2) 0.6364(2) 0.75319(14) 0.0270(6) Uani 1 d
C31 C 0.3891(3) 0.6992(2) 0.73868(18) 0.0385(7) Uani 1 d
H31 H 0.4343 0.6746 0.7105 0.046 Uiso 1 calc
C32 C 0.4070(3) 0.7977(3) 0.7649(2) 0.0509(9) Uani 1 d
H32 H 0.4652 0.8396 0.7552 0.061 Uiso 1 calc
C33 C 0.3410(3) 0.8351(3) 0.80489(19) 0.0479(9) Uani 1 d
H33 H 0.3524 0.9029 0.822 0.058 Uiso 1 calc
C34 C 0.2582(3) 0.7732(2) 0.81981(17) 0.0421(8) Uani 1 d
H34 H 0.213 0.7985 0.8477 0.05 Uiso 1 calc
C35 C 0.2402(3) 0.6747(2) 0.79458(15) 0.0331(6) Uani 1 d
H35 H 0.183 0.6329 0.8054 0.04 Uiso 1 calc
C40 C 0.3819(2) 0.2011(2) 0.65155(14) 0.0271(6) Uani 1 d
C41 C 0.4076(3) 0.1805(2) 0.58599(15) 0.0351(7) Uani 1 d
H41 H 0.4327 0.233 0.5612 0.042 Uiso 1 calc
C42 C 0.3961(3) 0.0830(3) 0.55729(17) 0.0452(8) Uani 1 d
H42 H 0.413 0.0697 0.5127 0.054 Uiso 1 calc
C43 C 0.3607(3) 0.0058(2) 0.59268(19) 0.0450(8) Uani 1 d
H43 H 0.353 -0.0604 0.5726 0.054 Uiso 1 calc
C44 C 0.3366(3) 0.0250(2) 0.65713(19) 0.0443(8) Uani 1 d
H44 H 0.3118 -0.0281 0.6816 0.053 Uiso 1 calc
C45 C 0.3481(2) 0.1218(2) 0.68684(17) 0.0339(7) Uani 1 d
H45 H 0.3326 0.1339 0.732 0.041 Uiso 1 calc
C50 C 0.6122(2) 0.3771(2) 0.88959(14) 0.0261(6) Uani 1 d
C51 C 0.6755(2) 0.4151(2) 0.95835(15) 0.0308(6) Uani 1 d
H51 H 0.6724 0.4824 0.9728 0.037 Uiso 1 calc
C52 C 0.7425(2) 0.3556(3) 1.00529(16) 0.0395(8) Uani 1 d
H52 H 0.7842 0.382 1.052 0.047 Uiso 1 calc
C53 C 0.7494(2) 0.2584(3) 0.98483(18) 0.0415(8) Uani 1 d
H53 H 0.7957 0.218 1.0174 0.05 Uiso 1 calc
C54 C 0.6895(3) 0.2196(3) 0.91768(18) 0.0394(7) Uani 1 d
H54 H 0.6953 0.1528 0.9033 0.047 Uiso 1 calc
C55 C 0.6204(2) 0.2782(2) 0.87068(16) 0.0329(7) Uani 1 d
H55 H 0.5778 0.2502 0.8246 0.039 Uiso 1 calc
C60 C 0.5578(2) 0.5756(2) 0.86939(14) 0.0277(6) Uani 1 d
C61 C 0.6480(2) 0.6373(2) 0.86085(17) 0.0370(7) Uani 1 d
H61 H 0.6877 0.6172 0.8277 0.044 Uiso 1 calc
C62 C 0.6797(3) 0.7277(3) 0.9003(2) 0.0483(9) Uani 1 d
H62 H 0.7412 0.7688 0.8942 0.058 Uiso 1 calc
C63 C 0.6227(3) 0.7581(3) 0.9484(2) 0.0493(9) Uani 1 d
H63 H 0.6443 0.8203 0.9749 0.059 Uiso 1 calc
C64 C 0.5332(3) 0.6975(2) 0.95790(19) 0.0436(8) Uani 1 d
H64 H 0.4945 0.7178 0.9916 0.052 Uiso 1 calc
C65 C 0.5008(2) 0.6078(2) 0.91827(16) 0.0337(7) Uani 1 d
H65 H 0.4388 0.5674 0.9244 0.04 Uiso 1 calc
C70 C 0.3050(2) 0.3224(2) 0.38621(14) 0.0274(6) Uani 1 d
C71 C 0.3916(2) 0.3826(2) 0.43340(14) 0.0281(6) Uani 1 d
H71 H 0.375 0.4445 0.4511 0.034 Uiso 1 calc
C72 C 0.5009(2) 0.3571(2) 0.45598(16) 0.0332(7) Uani 1 d
H72 H 0.5564 0.4008 0.4887 0.04 Uiso 1 calc
C73 C 0.5290(3) 0.2691(3) 0.43115(17) 0.0408(8) Uani 1 d
H73 H 0.6035 0.2511 0.4462 0.049 Uiso 1 calc
C74 C 0.4467(3) 0.2079(3) 0.3840(2) 0.0618(11) Uani 1 d
H74 H 0.4645 0.1466 0.3663 0.074 Uiso 1 calc
C75 C 0.3376(3) 0.2340(3) 0.3619(2) 0.0580(11) Uani 1 d
H75 H 0.283 0.1899 0.3288 0.07 Uiso 1 calc
C80 C 0.1691(2) 0.4640(2) 0.39247(14) 0.0243(6) Uani 1 d
C81 C 0.2223(2) 0.5438(2) 0.36496(15) 0.0279(6) Uani 1 d
H81 H 0.2565 0.5293 0.3276 0.033 Uiso 1 calc
C82 C 0.2268(2) 0.6422(2) 0.38991(15) 0.0280(6) Uani 1 d
H82 H 0.2637 0.6931 0.3699 0.034 Uiso 1 calc
C83 C 0.1772(2) 0.6657(2) 0.44414(15) 0.0290(6) Uani 1 d
H83 H 0.1795 0.7327 0.4615 0.035 Uiso 1 calc
C84 C 0.1244(2) 0.5906(2) 0.47259(14) 0.0284(6) Uani 1 d
H84 H 0.09 0.6062 0.5096 0.034 Uiso 1 calc
C85 C 0.1209(2) 0.4918(2) 0.44748(14) 0.0268(6) Uani 1 d
H85 H 0.0845 0.4416 0.4685 0.032 Uiso 1 calc
C90 C 0.1181(2) 0.3289(2) 0.27572(14) 0.0243(6) Uani 1 d
C91 C 0.0905(2) 0.4013(2) 0.22558(15) 0.0292(6) Uani 1 d
H91 H 0.1024 0.4691 0.2426 0.035 Uiso 1 calc
C92 C 0.0459(2) 0.3781(2) 0.15128(15) 0.0344(7) Uani 1 d
H92 H 0.0286 0.43 0.1192 0.041 Uiso 1 calc
C93 C 0.0268(2) 0.2812(2) 0.12403(15) 0.0342(7) Uani 1 d
H93 H -0.0021 0.2656 0.0735 0.041 Uiso 1 calc
C94 C 0.0507(3) 0.2070(2) 0.17174(15) 0.0340(7) Uani 1 d
H94 H 0.0377 0.1396 0.154 0.041 Uiso 1 calc
C95 C 0.0935(2) 0.2302(2) 0.24568(15) 0.0308(6) Uani 1 d
H95 H 0.1067 0.1774 0.2774 0.037 Uiso 1 calc
C100 C 0.1001(2) 0.2735(2) 0.40315(13) 0.0253(6) Uani 1 d
C101 C -0.0167(2) 0.2637(2) 0.38047(15) 0.0280(6) Uani 1 d
H101 H -0.0534 0.3005 0.3412 0.034 Uiso 1 calc
C102 C -0.0809(3) 0.2026(2) 0.41288(17) 0.0354(7) Uani 1 d
H102 H -0.16 0.1988 0.396 0.043 Uiso 1 calc
C103 C -0.0299(3) 0.1468(2) 0.47011(17) 0.0427(8) Uani 1 d
H103 H -0.0734 0.1045 0.4924 0.051 Uiso 1 calc
C104 C 0.0844(3) 0.1542(2) 0.49357(17) 0.0432(8) Uani 1 d
H104 H 0.1206 0.1169 0.5327 0.052 Uiso 1 calc
C105 C 0.1476(3) 0.2157(2) 0.46071(15) 0.0336(7) Uani 1 d
H105 H 0.2266 0.2187 0.478 0.04 Uiso 1 calc

loop_
_atom_site_aniso_label
_atom_site_aniso_U_11
_atom_site_aniso_U_22
_atom_site_aniso_U_33
_atom_site_aniso_U_23
_atom_site_aniso_U_13
_atom_site_aniso_U_12
Fe1 0.0186(2) 0.0242(2) 0.01587(19) 0.00478(14) 0.00419(14) 0.00088(15)
P1 0.0189(3) 0.0227(4) 0.0170(3) 0.0029(3) 0.0035(3) 0.0005(3)
P2 0.0242(3) 0.0237(4) 0.0194(3) 0.0059(3) 0.0041(3) 0.0012(3)
P3 0.0233(3) 0.0287(4) 0.0179(3) 0.0044(3) 0.0066(3) 0.0019(3)
P4 0.0192(3) 0.0295(4) 0.0193(3) 0.0026(3) 0.0056(3) -0.0009(3)
B1 0.0231(15) 0.0273(16) 0.0213(14) 0.0006(12) 0.0055(12) 0.0027(13)
C1 0.0217(13) 0.0369(16) 0.0209(13) 0.0064(11) 0.0019(11) 0.0011(12)
C2 0.0260(14) 0.0336(16) 0.0298(15) 0.0109(12) 0.0017(12) 0.0056(12)
C3 0.0366(16) 0.0302(15) 0.0203(13) 0.0080(11) 0.0058(12) 0.0030(13)
C4 0.0366(16) 0.0320(16) 0.0182(13) 0.0038(11) 0.0075(11) 0.0050(13)
C5 0.0284(15) 0.0457(18) 0.0258(14) 0.0014(13) 0.0162(12) 0.0009(13)
C6 0.0221(14) 0.0437(18) 0.0236(13) 0.0026(12) 0.0077(11) -0.0051(12)
C10 0.0240(13) 0.0222(14) 0.0251(13) -0.0018(11) 0.0103(11) -0.0008(11)
C11 0.0377(17) 0.0339(17) 0.0348(16) -0.0065(13) 0.0072(13) -0.0031(14)
C12 0.056(2) 0.0387(19) 0.046(2) -0.0166(16) 0.0160(17) -0.0126(16)
C13 0.064(2) 0.0255(17) 0.063(2) -0.0077(16) 0.034(2) -0.0048(16)
C14 0.055(2) 0.0250(16) 0.051(2) 0.0098(14) 0.0274(17) 0.0058(15)
C15 0.0374(16) 0.0291(16) 0.0322(15) 0.0027(12) 0.0146(13) 0.0007(13)
C20 0.0212(13) 0.0219(13) 0.0236(13) 0.0049(10) 0.0064(10) 0.0028(11)
C21 0.0225(14) 0.0366(17) 0.0301(15) 0.0049(12) 0.0058(12) 0.0026(12)
C22 0.0219(14) 0.0459(19) 0.0417(17) 0.0076(14) 0.0118(13) 0.0040(13)
C24 0.0362(16) 0.0350(17) 0.0350(16) 0.0068(13) 0.0202(13) 0.0044(13)
C25 0.0337(16) 0.0437(18) 0.0262(14) 0.0006(13) 0.0125(12) -0.0010(14)
C26 0.0225(13) 0.0402(17) 0.0245(14) 0.0017(12) 0.0066(11) -0.0011(12)
C30 0.0319(15) 0.0255(15) 0.0206(13) 0.0063(11) 0.0009(11) 0.0041(12)
C31 0.0377(17) 0.0277(16) 0.0511(19) 0.0018(14) 0.0145(15) 0.0004(13)
C32 0.055(2) 0.0303(18) 0.068(2) 0.0032(17) 0.0207(19) -0.0036(16)
C33 0.065(2) 0.0283(18) 0.0457(19) 0.0000(15) 0.0065(17) 0.0086(17)
C34 0.056(2) 0.0355(18) 0.0361(17) 0.0020(14) 0.0132(15) 0.0136(16)
C35 0.0401(17) 0.0333(16) 0.0243(14) 0.0016(12) 0.0059(12) 0.0029(13)
C40 0.0285(14) 0.0319(15) 0.0215(13) 0.0032(11) 0.0060(11) 0.0075(12)
C41 0.0446(18) 0.0383(17) 0.0244(14) 0.0037(12) 0.0109(13) 0.0108(14)
C42 0.060(2) 0.046(2) 0.0300(16) -0.0051(14) 0.0111(15) 0.0198(18)
C43 0.052(2) 0.0305(18) 0.050(2) -0.0061(15) 0.0076(16) 0.0121(16)
C44 0.051(2) 0.0331(18) 0.055(2) 0.0071(15) 0.0221(17) 0.0110(16)
C45 0.0377(16) 0.0318(16) 0.0374(16) 0.0053(13) 0.0176(14) 0.0065(13)
C50 0.0161(12) 0.0402(17) 0.0226(13) 0.0039(12) 0.0062(10) 0.0020(12)
C51 0.0276(14) 0.0373(17) 0.0266(14) 0.0023(12) 0.0063(12) 0.0003(13)
C52 0.0299(16) 0.058(2) 0.0266(15) 0.0104(14) 0.0004(13) -0.0006(15)
C53 0.0266(16) 0.057(2) 0.0408(18) 0.0203(16) 0.0041(14) 0.0113(15)
C54 0.0350(17) 0.0402(18) 0.0464(19) 0.0102(15) 0.0137(15) 0.0105(14)
C55 0.0282(15) 0.0403(18) 0.0297(15) 0.0029(13) 0.0065(12) 0.0044(13)
C60 0.0251(14) 0.0310(16) 0.0261(14) 0.0024(12) 0.0065(11) -0.0009(12)
C61 0.0300(16) 0.0406(18) 0.0402(17) -0.0005(14) 0.0114(14) -0.0039(14)
C62 0.0348(18) 0.042(2) 0.065(2) -0.0047(17) 0.0141(17) -0.0136(15)
C63 0.0417(19) 0.040(2) 0.063(2) -0.0137(17) 0.0127(17) -0.0083(16)
C64 0.0408(18) 0.0420(19) 0.0465(19) -0.0109(15) 0.0131(15) -0.0029(15)
C65 0.0291(15) 0.0371(17) 0.0346(16) -0.0023(13) 0.0100(13) -0.0031(13)
C70 0.0257(14) 0.0339(16) 0.0240(13) -0.0019(12) 0.0094(11) 0.0028(12)
C71 0.0336(15) 0.0296(15) 0.0206(13) 0.0038(11) 0.0063(11) 0.0035(12)
C72 0.0265(15) 0.0414(18) 0.0280(15) 0.0079(13) 0.0017(12) -0.0020(13)
C73 0.0252(15) 0.059(2) 0.0389(17) 0.0026(16) 0.0088(13) 0.0101(15)
C74 0.0369(19) 0.067(3) 0.073(3) -0.034(2) 0.0022(18) 0.0164(18)
C75 0.0302(18) 0.063(3) 0.067(2) -0.034(2) -0.0063(16) 0.0098(17)
C80 0.0178(12) 0.0340(15) 0.0199(12) 0.0007(11) 0.0035(10) 0.0013(11)
C81 0.0269(14) 0.0313(16) 0.0264(14) -0.0008(12) 0.0091(11) 0.0037(12)
C82 0.0227(13) 0.0298(15) 0.0303(14) 0.0030(12) 0.0051(11) 0.0019(12)
C83 0.0271(14) 0.0298(15) 0.0260(14) -0.0055(11) 0.0005(11) 0.0061(12)
C84 0.0236(14) 0.0404(17) 0.0199(13) -0.0037(12) 0.0034(11) 0.0060(12)
C85 0.0263(14) 0.0353(16) 0.0183(13) 0.0010(11) 0.0053(11) 0.0031(12)
C90 0.0219(13) 0.0315(15) 0.0208(13) 0.0024(11) 0.0077(10) 0.0024(11)
C91 0.0268(14) 0.0323(16) 0.0279(14) 0.0018(12) 0.0059(12) 0.0046(12)
C92 0.0356(16) 0.0411(18) 0.0238(14) 0.0087(13) 0.0024(12) 0.0047(14)
C93 0.0324(16) 0.0476(19) 0.0200(13) 0.0023(13) 0.0028(12) 0.0033(14)
C94 0.0413(17) 0.0327(16) 0.0238(14) -0.0031(12) 0.0033(12) -0.0007(14)
C95 0.0381(16) 0.0292(15) 0.0219(13) 0.0037(11) 0.0028(12) 0.0020(13)
C100 0.0321(15) 0.0272(15) 0.0167(12) -0.0019(10) 0.0065(11) 0.0049(12)
C101 0.0335(15) 0.0261(15) 0.0257(14) 0.0004(11) 0.0098(12) 0.0054(12)
C102 0.0377(17) 0.0309(16) 0.0417(17) -0.0078(13) 0.0205(14) -0.0023(13)
C103 0.069(2) 0.0293(17) 0.0376(17) 0.0023(14) 0.0305(17) -0.0044(16)
C104 0.068(2) 0.0355(18) 0.0273(16) 0.0102(13) 0.0136(16) 0.0091(17)
C105 0.0433(17) 0.0347(17) 0.0206(13) 0.0015(12) 0.0039(12) 0.0075(14)

loop_
_atom_type_symbol
_atom_type_description
_atom_type_scat_dispersion_real
_atom_type_scat_dispersion_imag
_atom_type_scat_source
C C 0.0033 0.0016 'International Tables Vol C Tables 4.2.6.8 and 6.1.1.4'
H H 0 0 'International Tables Vol C Tables 4.2.6.8 and 6.1.1.4'
P P 0.1023 0.0942 'International Tables Vol C Tables 4.2.6.8 and 6.1.1.4'
Fe Fe 0.3463 0.8444 'International Tables Vol C Tables 4.2.6.8 and 6.1.1.4'
B B 0.0013 0.0007 'International Tables Vol C Tables 4.2.6.8 and 6.1.1.4'

loop_
_geom_angle_atom_site_label_1
_geom_angle_atom_site_label_2
_geom_angle_atom_site_label_3
_geom_angle
P2 Fe1 P4 96.87(3)
P2 Fe1 P1 85.38(3)
P4 Fe1 P1 170.41(3)
P2 Fe1 P3 85.74(3)
P4 Fe1 P3 86.91(3)
P1 Fe1 P3 102.58(3)
C1 P1 C10 105.77(13)
C1 P1 C20 104.07(12)
C10 P1 C20 98.61(11)
C1 P1 Fe1 108.72(9)
C10 P1 Fe1 120.52(9)
C20 P1 Fe1 117.42(9)
C30 P2 C3 105.00(13)
C30 P2 C2 102.85(13)
C3 P2 C2 103.50(13)
C30 P2 Fe1 123.24(9)
C3 P2 Fe1 110.30(9)
C2 P2 Fe1 110.07(9)
C40 P3 C4 103.40(12)
C40 P3 C5 100.85(13)
C4 P3 C5 102.26(14)
C40 P3 Fe1 128.23(9)
C4 P3 Fe1 109.52(9)
C5 P3 Fe1 109.55(9)
C60 P4 C50 101.72(13)
C60 P4 C6 103.65(13)
C50 P4 C6 102.25(12)
C60 P4 Fe1 123.27(9)
C50 P4 Fe1 113.31(9)
C6 P4 Fe1 110.27(9)
C100 B1 C80 109.7(2)
C100 B1 C90 106.8(2)
C80 B1 C90 112.5(2)
C100 B1 C70 109.9(2)
C80 B1 C70 108.1(2)
C90 B1 C70 109.8(2)
C2 C1 P1 107.00(19)
C1 C2 P2 110.27(18)
C4 C3 P2 108.99(18)
C3 C4 P3 108.45(18)
C6 C5 P3 112.34(18)
C5 C6 P4 109.93(18)
C11 C10 C15 119.2(3)
C11 C10 P1 123.0(2)
C15 C10 P1 117.9(2)
C10 C11 C12 120.3(3)
C13 C12 C11 120.0(3)
C14 C13 C12 119.9(3)
C15 C14 C13 120.5(3)
C14 C15 C10 120.1(3)
C26 C20 C21 118.2(2)
C26 C20 P1 121.70(19)
C21 C20 P1 119.9(2)
C22 C21 C20 120.4(3)
C21 C22 C24 120.5(3)
C25 C24 C22 119.7(3)
C24 C25 C26 120.4(3)
C20 C26 C25 120.9(3)
C31 C30 C35 118.5(3)
C31 C30 P2 121.8(2)
C35 C30 P2 119.7(2)
C30 C31 C32 120.7(3)
C33 C32 C31 120.4(3)
C34 C33 C32 119.3(3)
C33 C34 C35 120.8(3)
C34 C35 C30 120.3(3)
C45 C40 C41 118.0(3)
C45 C40 P3 121.8(2)
C41 C40 P3 120.2(2)
C42 C41 C40 120.0(3)
C43 C42 C41 120.9(3)
C44 C43 C42 119.6(3)
C43 C44 C45 120.3(3)
C40 C45 C44 121.1(3)
C55 C50 C51 117.5(3)
C55 C50 P4 119.7(2)
C51 C50 P4 122.8(2)
C52 C51 C50 120.6(3)
C53 C52 C51 120.5(3)
C54 C53 C52 120.1(3)
C53 C54 C55 119.8(3)
C54 C55 C50 121.4(3)
C65 C60 C61 118.2(3)
C65 C60 P4 119.5(2)
C61 C60 P4 122.1(2)
C62 C61 C60 120.6(3)
C63 C62 C61 120.4(3)
C62 C63 C64 119.9(3)
C65 C64 C63 119.9(3)
C64 C65 C60 121.1(3)
C71 C70 C75 114.2(3)
C71 C70 B1 123.7(2)
C75 C70 B1 122.0(3)
C72 C71 C70 123.6(3)
C73 C72 C71 120.3(3)
C72 C73 C74 118.2(3)
C73 C74 C75 121.1(3)
C74 C75 C70 122.7(3)
C85 C80 C81 114.7(2)
C85 C80 B1 124.2(2)
C81 C80 B1 121.0(2)
C82 C81 C80 123.3(2)
C83 C82 C81 119.7(3)
C84 C83 C82 119.2(3)
C83 C84 C85 120.7(2)
C84 C85 C80 122.4(3)
C91 C90 C95 114.5(2)
C91 C90 B1 126.5(2)
C95 C90 B1 119.0(2)
C90 C91 C92 122.6(3)
C93 C92 C91 120.9(3)
C92 C93 C94 118.4(3)
C93 C94 C95 120.6(3)
C94 C95 C90 122.8(3)
C101 C100 C105 114.9(3)
C101 C100 B1 121.2(2)
C105 C100 B1 123.9(3)
C102 C101 C100 122.8(3)
C101 C102 C103 120.3(3)
C104 C103 C102 118.6(3)
C103 C104 C105 120.6(3)
C104 C105 C100 122.9(3)

loop_
_geom_bond_atom_site_label_1
_geom_bond_atom_site_label_2
_geom_bond_distance
Fe1 P2 2.1961(7)
Fe1 P4 2.1993(8)
Fe1 P1 2.2189(7)
Fe1 P3 2.2207(7)
P1 C1 1.825(3)
P1 C10 1.826(3)
P1 C20 1.840(2)
P2 C30 1.823(3)
P2 C3 1.839(3)
P2 C2 1.843(3)
P3 C40 1.820(3)
P3 C4 1.838(3)
P3 C5 1.861(3)
P4 C60 1.821(3)
P4 C50 1.834(3)
P4 C6 1.847(3)
B1 C100 1.644(4)
B1 C80 1.647(4)
B1 C90 1.654(4)
B1 C70 1.657(4)
C1 C2 1.517(4)
C3 C4 1.524(4)
C5 C6 1.518(4)
C10 C11 1.389(4)
C10 C15 1.402(4)
C11 C12 1.390(5)
C12 C13 1.386(5)
C13 C14 1.383(5)
C14 C15 1.381(4)
C20 C26 1.388(4)
C20 C21 1.403(4)
C21 C22 1.378(4)
C22 C24 1.387(4)
C24 C25 1.366(4)
C25 C26 1.389(4)
C30 C31 1.385(4)
C30 C35 1.401(4)
C31 C32 1.388(5)
C32 C33 1.379(5)
C33 C34 1.379(5)
C34 C35 1.383(4)
C40 C45 1.389(4)
C40 C41 1.404(4)
C41 C42 1.393(4)
C42 C43 1.377(5)
C43 C44 1.371(5)
C44 C45 1.392(4)
C50 C55 1.392(4)
C50 C51 1.401(4)
C51 C52 1.382(4)
C52 C53 1.375(5)
C53 C54 1.368(5)
C54 C55 1.387(4)
C60 C65 1.398(4)
C60 C61 1.401(4)
C61 C62 1.388(5)
C62 C63 1.378(5)
C63 C64 1.393(5)
C64 C65 1.382(4)
C70 C71 1.394(4)
C70 C75 1.396(4)
C71 C72 1.392(4)
C72 C73 1.371(4)
C73 C74 1.372(5)
C74 C75 1.390(5)
C80 C85 1.403(3)
C80 C81 1.417(4)
C81 C82 1.391(4)
C82 C83 1.387(4)
C83 C84 1.378(4)
C84 C85 1.400(4)
C90 C91 1.395(4)
C90 C95 1.415(4)
C91 C92 1.400(4)
C92 C93 1.374(4)
C93 C94 1.378(4)
C94 C95 1.391(4)
C100 C101 1.400(4)
C100 C105 1.402(4)
C101 C102 1.387(4)
C102 C103 1.393(5)
C103 C104 1.372(5)
C104 C105 1.386(4)

loop_
_platon_squeeze_void_nr
_platon_squeeze_void_average_x
_platon_squeeze_void_average_y
_platon_squeeze_void_average_z
_platon_squeeze_void_volume
_platon_squeeze_void_count_electrons
_platon_squeeze_void_content
1 -0.010 0.000 0.000 624 63 '2 Et2O or 2 CH3CN'
